data_7031031
loop_
_publ_author_name
'Dauer, David-R'
'Stalke, Dietmar'

_publ_section_title
;
 Heterocyclic substituted methanides as promising alternatives to the
 ubiquitous nacnac ligand.
;
_journal_issue 38
_journal_name_full 'Dalton transactions (Cambridge, England : 2003)'
_journal_page_first 14432
_journal_page_last 14439
_journal_paper_doi 10.1039/c4dt01008f
_journal_volume 43
_journal_year 2014
_chemical_formula_moiety 'C15 H10 N2 S2'
_chemical_formula_sum 'C15 H10 N2 S2'
_chemical_formula_weight 282.37
_chemical_name_systematic
;
 ?
;
_space_group_crystal_system monoclinic
_space_group_IT_number 15
_space_group_name_Hall '-C 2yc'
_space_group_name_H-M_alt 'C 1 2/c 1'
_symmetry_space_group_name_Hall '-C 2yc'
_symmetry_space_group_name_H-M 'C 1 2/c 1'
_atom_sites_solution_hydrogens geom
_audit_creation_method SHELXL-2013
_cell_angle_alpha 90
_cell_angle_beta 102.76(2)
_cell_angle_gamma 90
_cell_formula_units_Z 4
_cell_length_a 25.412(3)
_cell_length_b 4.5360(10)
_cell_length_c 11.165(2)
_cell_measurement_reflns_used 9992
_cell_measurement_temperature 100(2)
_cell_measurement_theta_max 30.509
_cell_measurement_theta_min 3.288
_cell_volume 1255.2(4)
_computing_structure_refinement 'SHELXL-2013 (Sheldrick, 2013)'
_diffrn_ambient_temperature 100(2)
_diffrn_measured_fraction_theta_full 0.995
_diffrn_measured_fraction_theta_max 0.996
_diffrn_measurement_device_type 'Bruker Smart Apex II Quazar'
_diffrn_measurement_method 'omega scans'
_diffrn_radiation_monochromator mirror
_diffrn_radiation_source 'INCOATEC Mo Microsource'
_diffrn_radiation_type MoK\a
_diffrn_radiation_wavelength 0.71073
_diffrn_reflns_av_R_equivalents 0.0234
_diffrn_reflns_av_unetI/netI 0.0082
_diffrn_reflns_Laue_measured_fraction_full 0.995
_diffrn_reflns_Laue_measured_fraction_max 0.996
_diffrn_reflns_limit_h_max 32
_diffrn_reflns_limit_h_min -32
_diffrn_reflns_limit_k_max 5
_diffrn_reflns_limit_k_min -5
_diffrn_reflns_limit_l_max 14
_diffrn_reflns_limit_l_min -14
_diffrn_reflns_number 24628
_diffrn_reflns_point_group_measured_fraction_full 0.995
_diffrn_reflns_point_group_measured_fraction_max 0.996
_diffrn_reflns_theta_full 25.242
_diffrn_reflns_theta_max 27.097
_diffrn_reflns_theta_min 1.643
_exptl_absorpt_coefficient_mu 0.409
_exptl_absorpt_correction_T_max 0.7461
_exptl_absorpt_correction_T_min 0.7084
_exptl_absorpt_correction_type multi-scan
_exptl_absorpt_process_details SADABS-2008/2
_exptl_crystal_colour yellow
_exptl_crystal_density_diffrn 1.494
_exptl_crystal_description plate
_exptl_crystal_F_000 584
_exptl_crystal_size_max 0.120
_exptl_crystal_size_mid 0.100
_exptl_crystal_size_min 0.100
_refine_diff_density_max 0.343
_refine_diff_density_min -0.163
_refine_diff_density_rms 0.045
_refine_ls_extinction_method none
_refine_ls_goodness_of_fit_ref 1.091
_refine_ls_hydrogen_treatment constr
_refine_ls_matrix_type full
_refine_ls_number_parameters 87
_refine_ls_number_reflns 1379
_refine_ls_number_restraints 0
_refine_ls_restrained_S_all 1.091
_refine_ls_R_factor_all 0.0249
_refine_ls_R_factor_gt 0.0245
_refine_ls_shift/su_max 0.001
_refine_ls_shift/su_mean 0.000
_refine_ls_structure_factor_coef Fsqd
_refine_ls_weighting_details
;
 w=1/[\s^2^(Fo^2^)+(0.0267P)^2^+1.6801P]
 where P=(Fo^2^+2Fc^2^)/3
;
_refine_ls_weighting_scheme calc
_refine_ls_wR_factor_gt 0.0631
_refine_ls_wR_factor_ref 0.0634
_reflns_Friedel_coverage 0.000
_reflns_number_gt 1347
_reflns_number_total 1379
_reflns_threshold_expression 'I > 2\s(I)'
_cod_data_source_file c4dt01008f2.cif
_cod_data_source_block ddauer_2
_cod_depositor_comments 'Adding full bibliography for 7031030--7031038.cif.'
_cod_database_code 7031031
_shelx_space_group_comment
;
The symmetry employed for this shelxl refinement is uniquely defined
by the following loop, which should always be used as a source of
symmetry information in preference to the above space-group names.
They are only intended as comments.
;
_shelx_estimated_absorpt_t_min 0.953
_shelx_estimated_absorpt_t_max 0.960
_shelxl_version_number 2013-2

loop_
_space_group_symop_operation_xyz
'x, y, z'
'-x, y, -z+1/2'
'x+1/2, y+1/2, z'
'-x+1/2, y+1/2, -z+1/2'
'-x, -y, -z'
'x, -y, z-1/2'
'-x+1/2, -y+1/2, -z'
'x+1/2, -y+1/2, z-1/2'

loop_
_atom_site_label
_atom_site_type_symbol
_atom_site_fract_x
_atom_site_fract_y
_atom_site_fract_z
_atom_site_U_iso_or_equiv
_atom_site_adp_type
_atom_site_occupancy
_atom_site_site_symmetry_order
_atom_site_calc_flag
_atom_site_refinement_flags_posn
_atom_site_refinement_flags_adp
_atom_site_refinement_flags_occupancy
S1 S 0.44222(2) 0.56950(7) 0.38774(3) 0.01586(11) Uani 1 1 d . . .
N1 N 0.41694(4) 0.6464(2) 0.15093(9) 0.0160(2) Uani 1 1 d . . .
C1 C 0.5000 0.9141(4) 0.2500 0.0182(3) Uani 1 2 d S T P
H00A H 0.5071 1.0420 0.3237 0.022 Uiso 0.5 1 calc R U P
H00B H 0.4929 1.0420 0.1763 0.022 Uiso 0.5 1 calc R U P
C2 C 0.45142(5) 0.7221(3) 0.24988(11) 0.0151(2) Uani 1 1 d . . .
C8 C 0.37928(5) 0.4506(3) 0.17975(11) 0.0146(2) Uani 1 1 d . . .
C3 C 0.38651(5) 0.3809(3) 0.30514(10) 0.0142(2) Uani 1 1 d . . .
C4 C 0.35266(5) 0.1831(3) 0.34771(11) 0.0174(2) Uani 1 1 d . . .
H4 H 0.3580 0.1371 0.4326 0.021 Uiso 1 1 calc R U .
C5 C 0.31100(5) 0.0561(3) 0.26201(12) 0.0191(3) Uani 1 1 d . . .
H5 H 0.2874 -0.0792 0.2885 0.023 Uiso 1 1 calc R U .
C7 C 0.33669(5) 0.3204(3) 0.09483(11) 0.0178(3) Uani 1 1 d . . .
H7 H 0.3310 0.3661 0.0099 0.021 Uiso 1 1 calc R U .
C6 C 0.30318(5) 0.1244(3) 0.13672(12) 0.0195(3) Uani 1 1 d . . .
H00C H 0.2743 0.0344 0.0797 0.023 Uiso 1 1 calc R U .

loop_
_atom_site_aniso_label
_atom_site_aniso_U_11
_atom_site_aniso_U_22
_atom_site_aniso_U_33
_atom_site_aniso_U_23
_atom_site_aniso_U_13
_atom_site_aniso_U_12
S1 0.01438(16) 0.01849(17) 0.01419(16) 0.00071(10) 0.00201(11) -0.00028(10)
N1 0.0163(5) 0.0161(5) 0.0166(5) 0.0005(4) 0.0058(4) 0.0026(4)
C1 0.0169(8) 0.0146(8) 0.0242(9) 0.000 0.0069(7) 0.000
C2 0.0150(5) 0.0139(5) 0.0176(5) 0.0011(4) 0.0062(4) 0.0030(4)
C8 0.0143(5) 0.0139(6) 0.0161(5) 0.0001(4) 0.0044(4) 0.0034(4)
C3 0.0121(5) 0.0149(5) 0.0153(5) -0.0009(4) 0.0023(4) 0.0023(4)
C4 0.0174(6) 0.0174(6) 0.0184(6) 0.0022(5) 0.0059(4) 0.0022(5)
C5 0.0158(6) 0.0169(6) 0.0257(6) 0.0011(5) 0.0068(5) -0.0004(4)
C7 0.0181(6) 0.0190(6) 0.0154(5) -0.0013(5) 0.0017(4) 0.0028(5)
C6 0.0152(5) 0.0189(6) 0.0228(6) -0.0034(5) 0.0007(5) 0.0010(5)

loop_
_atom_type_symbol
_atom_type_description
_atom_type_scat_dispersion_real
_atom_type_scat_dispersion_imag
_atom_type_scat_source
C C 0.0033 0.0016 'International Tables Vol C Tables 4.2.6.8 and 6.1.1.4'
H H 0.0000 0.0000 'International Tables Vol C Tables 4.2.6.8 and 6.1.1.4'
N N 0.0061 0.0033 'International Tables Vol C Tables 4.2.6.8 and 6.1.1.4'
S S 0.1246 0.1234 'International Tables Vol C Tables 4.2.6.8 and 6.1.1.4'

loop_
_geom_angle_atom_site_label_1
_geom_angle_atom_site_label_2
_geom_angle_atom_site_label_3
_geom_angle
_geom_angle_site_symmetry_1
_geom_angle_site_symmetry_3
C3 S1 C2 88.82(6) . .
C2 N1 C8 109.96(10) . .
C2 C1 C2 109.59(14) . 2_655
C2 C1 H00A 109.8 . .
C2 C1 H00A 109.8 2_655 .
C2 C1 H00B 109.8 . .
C2 C1 H00B 109.8 2_655 .
H00A C1 H00B 108.2 . .
N1 C2 C1 123.51(10) . .
N1 C2 S1 116.67(9) . .
C1 C2 S1 119.68(7) . .
N1 C8 C7 125.38(11) . .
N1 C8 C3 115.30(10) . .
C7 C8 C3 119.31(11) . .
C4 C3 C8 121.87(11) . .
C4 C3 S1 128.86(9) . .
C8 C3 S1 109.26(9) . .
C5 C4 C3 117.77(11) . .
C5 C4 H4 121.1 . .
C3 C4 H4 121.1 . .
C4 C5 C6 120.98(12) . .
C4 C5 H5 119.5 . .
C6 C5 H5 119.5 . .
C6 C7 C8 118.92(11) . .
C6 C7 H7 120.5 . .
C8 C7 H7 120.5 . .
C7 C6 C5 121.14(11) . .
C7 C6 H00C 119.4 . .
C5 C6 H00C 119.4 . .

loop_
_geom_bond_atom_site_label_1
_geom_bond_atom_site_label_2
_geom_bond_distance
_geom_bond_site_symmetry_2
S1 C3 1.7349(12) .
S1 C2 1.7498(12) .
N1 C2 1.2955(16) .
N1 C8 1.3943(16) .
C1 C2 1.5106(15) .
C1 C2 1.5106(15) 2_655
C1 H00A 0.9900 .
C1 H00B 0.9900 .
C8 C7 1.4022(17) .
C8 C3 1.4072(16) .
C3 C4 1.3970(17) .
C4 C5 1.3859(18) .
C4 H4 0.9500 .
C5 C6 1.4034(18) .
C5 H5 0.9500 .
C7 C6 1.3821(18) .
C7 H7 0.9500 .
C6 H00C 0.9500 .

loop_
_geom_torsion_atom_site_label_1
_geom_torsion_atom_site_label_2
_geom_torsion_atom_site_label_3
_geom_torsion_atom_site_label_4
_geom_torsion
_geom_torsion_site_symmetry_1
C8 N1 C2 C1 175.28(11) .
C8 N1 C2 S1 -0.42(13) .
C2 C1 C2 N1 -94.49(12) 2_655
C2 C1 C2 S1 81.08(8) 2_655
C3 S1 C2 N1 0.46(10) .
C3 S1 C2 C1 -175.41(10) .
C2 N1 C8 C7 -178.97(11) .
C2 N1 C8 C3 0.14(15) .
N1 C8 C3 C4 -178.61(10) .
C7 C8 C3 C4 0.55(18) .
N1 C8 C3 S1 0.20(13) .
C7 C8 C3 S1 179.36(9) .
C2 S1 C3 C4 178.36(12) .
C2 S1 C3 C8 -0.34(9) .
C8 C3 C4 C5 -0.25(18) .
S1 C3 C4 C5 -178.80(10) .
C3 C4 C5 C6 0.00(18) .
N1 C8 C7 C6 178.48(11) .
C3 C8 C7 C6 -0.59(18) .
C8 C7 C6 C5 0.35(19) .
C4 C5 C6 C7 -0.05(19) .
